data_7049449
loop_
_publ_author_name
'Parasar, Devaborniny'
'Jayaratna, Naleen B.'
'Mu\~noz-Castro, Alvaro'
'Conway, Allison E.'
'Mykhailiuk, Pavel K.'
'Dias, H. V. Rasika'

_publ_section_title
;
 Carbonyl complexes of copper(i) stabilized by bridging fluorinated
 pyrazolates and halide ions.
;
_journal_issue 19
_journal_name_full 'Dalton transactions (Cambridge, England : 2003)'
_journal_page_first 6358
_journal_page_last 6371
_journal_paper_doi 10.1039/c9dt00486f
_journal_volume 48
_journal_year 2019
_chemical_formula_moiety 'C24 Cl5 Cu4 F24 N8 O4, C8 H20 N'
_chemical_formula_sum 'C32 H20 Cl5 Cu4 F24 N9 O4'
_chemical_formula_weight 1481.98
_space_group_crystal_system monoclinic
_space_group_IT_number 14
_space_group_name_Hall '-P 2ybc'
_space_group_name_H-M_alt 'P 1 21/c 1'
_symmetry_space_group_name_Hall '-P 2ybc'
_symmetry_space_group_name_H-M 'P 1 21/c 1'
_atom_sites_solution_hydrogens geom
_atom_sites_solution_primary dual
_audit_creation_date 2018-08-10
_audit_creation_method
;
Olex2 1.2
(compiled 2018.05.29 svn.r3508 for OlexSys, GUI svn.r5506)
;
_audit_update_record
;
2019-01-31 deposited with the CCDC.    2019-03-25 downloaded from the CCDC.
;
_cell_angle_alpha 90
_cell_angle_beta 113.0230(10)
_cell_angle_gamma 90
_cell_formula_units_Z 4
_cell_length_a 17.611(2)
_cell_length_b 16.5740(19)
_cell_length_c 18.361(2)
_cell_measurement_reflns_used 9822
_cell_measurement_temperature 100(2)
_cell_measurement_theta_max 34.91
_cell_measurement_theta_min 2.98
_cell_volume 4932.4(10)
_computing_cell_refinement 'SAINT v8.34A (Bruker, 2013)'
_computing_data_reduction 'SAINT v8.34A (Bruker, 2013)'
_computing_molecular_graphics 'Olex2 (Dolomanov et al., 2009)'
_computing_publication_material 'Olex2 (Dolomanov et al., 2009)'
_computing_structure_refinement 'ShelXL (Sheldrick, 2015)'
_computing_structure_solution 'ShelXT (Sheldrick, 2015)'
_diffrn_ambient_temperature 100.0
_diffrn_detector_area_resol_mean 8
_diffrn_measured_fraction_theta_full 0.995
_diffrn_measured_fraction_theta_max 0.995
_diffrn_measurement_device_type 'Bruker D8 Quest with a Photon 100 CMOS detector'
_diffrn_measurement_method '\f and \w scans'
_diffrn_radiation_monochromator graphite
_diffrn_radiation_type MoK\a
_diffrn_radiation_wavelength 0.71073
_diffrn_reflns_av_R_equivalents 0.0333
_diffrn_reflns_av_unetI/netI 0.0298
_diffrn_reflns_Laue_measured_fraction_full 0.995
_diffrn_reflns_Laue_measured_fraction_max 0.995
_diffrn_reflns_limit_h_max 22
_diffrn_reflns_limit_h_min -22
_diffrn_reflns_limit_k_max 20
_diffrn_reflns_limit_k_min -20
_diffrn_reflns_limit_l_max 23
_diffrn_reflns_limit_l_min -23
_diffrn_reflns_number 43440
_diffrn_reflns_point_group_measured_fraction_full 0.995
_diffrn_reflns_point_group_measured_fraction_max 0.995
_diffrn_reflns_theta_full 26.000
_diffrn_reflns_theta_max 26.499
_diffrn_reflns_theta_min 2.798
_diffrn_source 'sealed tube'
_diffrn_standards_number 0
_exptl_absorpt_coefficient_mu 2.111
_exptl_absorpt_correction_T_max 0.7469
_exptl_absorpt_correction_T_min 0.6049
_exptl_absorpt_correction_type multi-scan
_exptl_absorpt_process_details
'SADABS-2014/5 (Bruker,2014/5) was used for absorption correction. wR2(int) was 0.0793 before and 0.0590 after correction. The Ratio of minimum to maximum transmission is 0.8099. The \l/2 correction factor is 0.00150.'
_exptl_crystal_colour colourless
_exptl_crystal_colour_primary colourless
_exptl_crystal_density_diffrn 1.996
_exptl_crystal_description block
_exptl_crystal_F_000 2896
_exptl_crystal_size_max 0.32
_exptl_crystal_size_mid 0.3
_exptl_crystal_size_min 0.096
_refine_diff_density_max 1.292
_refine_diff_density_min -0.866
_refine_diff_density_rms 0.109
_refine_ls_extinction_method none
_refine_ls_goodness_of_fit_ref 1.038
_refine_ls_hydrogen_treatment constr
_refine_ls_matrix_type full
_refine_ls_number_parameters 735
_refine_ls_number_reflns 10167
_refine_ls_number_restraints 6
_refine_ls_restrained_S_all 1.039
_refine_ls_R_factor_all 0.0682
_refine_ls_R_factor_gt 0.0508
_refine_ls_shift/su_max 0.001
_refine_ls_shift/su_mean 0.000
_refine_ls_structure_factor_coef Fsqd
_refine_ls_weighting_details 'w=1/[\s^2^(Fo^2^)+(0.0348P)^2^+27.7173P] where P=(Fo^2^+2Fc^2^)/3'
_refine_ls_weighting_scheme calc
_refine_ls_wR_factor_gt 0.1142
_refine_ls_wR_factor_ref 0.1295
_reflns_Friedel_coverage 0.000
_reflns_number_gt 8136
_reflns_number_total 10167
_reflns_threshold_expression 'I > 2\s(I)'
_cod_data_source_file c9dt00486f2.cif
_cod_data_source_block rad334_0m_a
_cod_depositor_comments 'Adding full bibliography for 7049446--7049452.cif.'
_cod_original_cell_volume 4932.2(10)
_cod_database_code 7049449
_shelx_shelxl_version_number 2017/1
_shelx_space_group_comment
;
The symmetry employed for this shelxl refinement is uniquely defined
by the following loop, which should always be used as a source of
symmetry information in preference to the above space-group names.
They are only intended as comments.
;
_shelx_estimated_absorpt_t_max 0.823
_shelx_estimated_absorpt_t_min 0.551
_olex2_refinement_description
;
1. Fixed Uiso
 At 1.2 times of:
  All C(H,H) groups
 At 1.5 times of:
  All C(H,H,H) groups
2. Uiso/Uaniso restraints and constraints
Uanis(F3) \\sim Ueq: with sigma of 0.008 and sigma for terminal atoms of 0.008
3. Others
 Sof(F1)=Sof(F2)=Sof(F3)=1-FVAR(1)
 Sof(F1A)=Sof(F2A)=Sof(F3A)=FVAR(1)
4.a Secondary CH2 refined with riding coordinates:
 C25(H25A,H25B), C27(H27A,H27B), C29(H29A,H29B), C31(H31A,H31B)
4.b Idealised Me refined as rotating group:
 C26(H26A,H26B,H26C), C28(H28A,H28B,H28C), C30(H30A,H30B,H30C), C32(H32A,H32B,
 H32C)
;
_olex2_submission_special_instructions 'No special instructions were received'

loop_
_space_group_symop_operation_xyz
'x, y, z'
'-x, y+1/2, -z+1/2'
'-x, -y, -z'
'x, -y-1/2, z-1/2'

loop_
_atom_site_label
_atom_site_type_symbol
_atom_site_fract_x
_atom_site_fract_y
_atom_site_fract_z
_atom_site_U_iso_or_equiv
_atom_site_adp_type
_atom_site_occupancy
_atom_site_site_symmetry_order
_atom_site_calc_flag
_atom_site_refinement_flags_posn
_atom_site_refinement_flags_adp
_atom_site_refinement_flags_occupancy
_atom_site_disorder_assembly
_atom_site_disorder_group
Cu1 Cu 0.74733(3) 0.71331(3) 0.40823(3) 0.02107(12) Uani 1 1 d . . . . .
Cu2 Cu 0.75430(3) 0.72082(3) 0.58321(3) 0.02170(12) Uani 1 1 d . . . . .
Cu3 Cu 0.67217(3) 0.48546(3) 0.42205(3) 0.02617(13) Uani 1 1 d . . . . .
Cu4 Cu 0.82922(3) 0.49579(3) 0.58728(3) 0.02464(13) Uani 1 1 d . . . . .
Cl5 Cl 0.74807(6) 0.60363(6) 0.49904(5) 0.0243(2) Uani 1 1 d . . . . .
Cl1 Cl 0.47172(9) 0.91938(10) 0.39158(8) 0.0545(4) Uani 1 1 d . . . . .
Cl2 Cl 1.02690(9) 0.92204(10) 0.58574(8) 0.0531(4) Uani 1 1 d . . . . .
Cl3 Cl 0.57610(11) 0.32073(12) 0.65525(9) 0.0674(5) Uani 1 1 d . . . . .
Cl4 Cl 0.94118(11) 0.32156(11) 0.37042(10) 0.0673(5) Uani 1 1 d . . . . .
F1 F 0.6254(7) 0.8276(12) 0.2713(7) 0.058(5) Uani 0.325(16) 1 d . . P A 2
F1A F 0.6038(6) 0.7696(6) 0.2611(3) 0.073(4) Uani 0.675(16) 1 d . . P A 1
F2 F 0.5289(15) 0.7518(11) 0.2585(7) 0.095(11) Uani 0.325(16) 1 d . . P A 2
F2A F 0.4857(3) 0.8142(7) 0.2489(3) 0.077(4) Uani 0.675(16) 1 d . . P A 1
F3 F 0.5216(11) 0.8800(10) 0.2602(8) 0.070(5) Uani 0.325(16) 1 d . U P A 2
F3A F 0.5832(6) 0.8921(4) 0.2655(3) 0.077(3) Uani 0.675(16) 1 d . . P A 1
F4 F 0.6265(2) 0.80408(19) 0.63203(17) 0.0458(7) Uani 1 1 d . . . . .
F5 F 0.51751(18) 0.8700(3) 0.5646(2) 0.0629(11) Uani 1 1 d . . . . .
F6 F 0.6350(2) 0.92622(18) 0.60041(19) 0.0489(8) Uani 1 1 d . . . . .
F7 F 0.87527(18) 0.7879(2) 0.35438(16) 0.0438(7) Uani 1 1 d . . . . .
F8 F 0.99244(19) 0.8405(3) 0.42184(19) 0.0709(12) Uani 1 1 d . . . . .
F9 F 0.8838(2) 0.9137(2) 0.38156(19) 0.0602(10) Uani 1 1 d . . . . .
F10 F 0.9735(3) 0.7682(2) 0.73334(19) 0.0828(15) Uani 1 1 d . . . . .
F11 F 0.9779(2) 0.8944(2) 0.72387(18) 0.0641(11) Uani 1 1 d . . . . .
F12 F 0.8679(2) 0.8367(3) 0.7125(2) 0.0881(16) Uani 1 1 d . . . . .
F13 F 0.4931(2) 0.4416(3) 0.4152(2) 0.0884(15) Uani 1 1 d . . . . .
F14 F 0.5210(3) 0.3199(4) 0.4220(3) 0.126(2) Uani 1 1 d . . . . .
F15 F 0.4603(2) 0.3685(4) 0.4899(2) 0.0924(16) Uani 1 1 d . . . . .
F16 F 0.7491(2) 0.3463(2) 0.7687(2) 0.0649(10) Uani 1 1 d . . . . .
F17 F 0.7886(3) 0.4650(2) 0.7601(2) 0.0911(17) Uani 1 1 d . . . . .
F18 F 0.8427(2) 0.3665(3) 0.7267(2) 0.0726(12) Uani 1 1 d . . . . .
F19 F 0.7181(3) 0.4450(2) 0.25340(18) 0.0647(10) Uani 1 1 d . . . . .
F20 F 0.6715(3) 0.3447(3) 0.2947(2) 0.0796(13) Uani 1 1 d . . . . .
F21 F 0.7689(3) 0.3293(2) 0.2546(2) 0.0682(11) Uani 1 1 d . . . . .
F22 F 1.0499(2) 0.3767(3) 0.5330(2) 0.0796(14) Uani 1 1 d . . . . .
F23 F 0.9902(3) 0.3442(3) 0.6098(2) 0.0784(13) Uani 1 1 d . . . . .
F24 F 1.01295(19) 0.4660(2) 0.5940(2) 0.0659(11) Uani 1 1 d . . . . .
O1 O 0.7562(3) 0.6182(3) 0.2771(2) 0.0543(11) Uani 1 1 d . . . . .
O2 O 0.7399(3) 0.6394(3) 0.7186(2) 0.0552(11) Uani 1 1 d . . . . .
O3 O 0.5444(3) 0.5479(3) 0.2763(2) 0.0633(12) Uani 1 1 d . . . . .
O4 O 0.9541(2) 0.5680(3) 0.7301(2) 0.0541(10) Uani 1 1 d . . . . .
N1 N 0.65451(19) 0.7728(2) 0.42309(19) 0.0206(7) Uani 1 1 d . . . . .
N2 N 0.6614(2) 0.7818(2) 0.49877(19) 0.0215(7) Uani 1 1 d . . . . .
N3 N 0.8420(2) 0.7760(2) 0.48874(19) 0.0215(7) Uani 1 1 d . . . . .
N4 N 0.84740(19) 0.7749(2) 0.56374(19) 0.0199(7) Uani 1 1 d . . . . .
N5 N 0.6599(2) 0.4362(2) 0.5172(2) 0.0255(7) Uani 1 1 d . . . . .
N6 N 0.7264(2) 0.4396(2) 0.5863(2) 0.0260(7) Uani 1 1 d . . . . .
N7 N 0.7787(2) 0.4325(2) 0.4290(2) 0.0266(7) Uani 1 1 d . . . . .
N8 N 0.8451(2) 0.4384(2) 0.4978(2) 0.0270(8) Uani 1 1 d . . . . .
C1 C 0.5888(2) 0.8162(3) 0.3761(2) 0.0248(8) Uani 1 1 d . . . . .
C2 C 0.5534(3) 0.8547(3) 0.4216(3) 0.0279(9) Uani 1 1 d . . . . .
C3 C 0.6009(3) 0.8310(3) 0.4986(2) 0.0258(9) Uani 1 1 d . . . . .
C4 C 0.5648(3) 0.8197(3) 0.2892(3) 0.0328(10) Uani 1 1 d . . . . .
C5 C 0.5950(3) 0.8571(3) 0.5735(3) 0.0316(10) Uani 1 1 d . . . . .
C6 C 0.9022(2) 0.8244(3) 0.4859(3) 0.0268(9) Uani 1 1 d . . . . .
C7 C 0.9465(3) 0.8555(3) 0.5603(3) 0.0277(9) Uani 1 1 d . . . . .
C8 C 0.9102(2) 0.8228(2) 0.6077(2) 0.0235(8) Uani 1 1 d . . . . .
C9 C 0.9133(3) 0.8414(3) 0.4111(3) 0.0381(12) Uani 1 1 d . . . . .
C10 C 0.9330(3) 0.8303(3) 0.6947(3) 0.0289(9) Uani 1 1 d . . . . .
C11 C 0.6000(3) 0.3968(3) 0.5306(3) 0.0318(10) Uani 1 1 d . . . . .
C12 C 0.6282(3) 0.3742(3) 0.6095(3) 0.0359(11) Uani 1 1 d . . . . .
C13 C 0.7080(3) 0.4026(3) 0.6425(3) 0.0304(9) Uani 1 1 d . . . . .
C14 C 0.5186(3) 0.3814(4) 0.4651(3) 0.0435(13) Uani 1 1 d . . . . .
C15 C 0.7705(4) 0.3971(3) 0.7244(3) 0.0416(12) Uani 1 1 d . . . . .
C16 C 0.8011(3) 0.3925(3) 0.3768(3) 0.0308(10) Uani 1 1 d . . . . .
C17 C 0.8837(3) 0.3720(3) 0.4121(3) 0.0365(11) Uani 1 1 d . . . . .
C18 C 0.9092(3) 0.4020(3) 0.4883(3) 0.0310(10) Uani 1 1 d . . . . .
C19 C 0.7397(4) 0.3785(3) 0.2953(3) 0.0416(12) Uani 1 1 d . . . . .
C20 C 0.9903(3) 0.3974(3) 0.5556(3) 0.0419(12) Uani 1 1 d . . . . .
C21 C 0.7512(3) 0.6574(3) 0.3245(3) 0.0302(9) Uani 1 1 d . . . . .
C22 C 0.7478(3) 0.6735(3) 0.6693(3) 0.0320(10) Uani 1 1 d . . . . .
C23 C 0.5915(3) 0.5221(3) 0.3313(3) 0.0387(11) Uani 1 1 d . . . . .
C24 C 0.9081(3) 0.5397(3) 0.6758(3) 0.0346(10) Uani 1 1 d . . . . .
N9 N 0.2490(2) 0.8899(2) 0.4957(2) 0.0282(8) Uani 1 1 d . . . . .
C25 C 0.2389(4) 0.9258(4) 0.4162(3) 0.0491(14) Uani 1 1 d . . . . .
H25A H 0.263135 0.888402 0.389056 0.059 Uiso 1 1 calc R . . . .
H25B H 0.269713 0.977269 0.425135 0.059 Uiso 1 1 calc R . . . .
C26 C 0.1473(5) 0.9413(6) 0.3623(4) 0.095(3) Uani 1 1 d . . . . .
H26A H 0.143963 0.967412 0.313248 0.142 Uiso 1 1 calc GR . . . .
H26B H 0.122402 0.976501 0.389821 0.142 Uiso 1 1 calc GR . . . .
H26C H 0.117496 0.889878 0.349717 0.142 Uiso 1 1 calc GR . . . .
C27 C 0.2222(4) 0.9490(3) 0.5435(4) 0.0470(13) Uani 1 1 d . . . . .
H27A H 0.162883 0.960944 0.514164 0.056 Uiso 1 1 calc R . . . .
H27B H 0.228163 0.922797 0.593928 0.056 Uiso 1 1 calc R . . . .
C28 C 0.2689(6) 1.0276(5) 0.5623(6) 0.092(3) Uani 1 1 d . . . . .
H28A H 0.262371 1.055044 0.512887 0.139 Uiso 1 1 calc GR . . . .
H28B H 0.327524 1.016960 0.593071 0.139 Uiso 1 1 calc GR . . . .
H28C H 0.247154 1.062027 0.593067 0.139 Uiso 1 1 calc GR . . . .
C29 C 0.1962(4) 0.8173(4) 0.4856(5) 0.0644(19) Uani 1 1 d . . . . .
H29A H 0.137639 0.833737 0.459613 0.077 Uiso 1 1 calc R . . . .
H29B H 0.204767 0.795917 0.538612 0.077 Uiso 1 1 calc R . . . .
C30 C 0.2127(6) 0.7499(5) 0.4372(7) 0.105(4) Uani 1 1 d . . . . .
H30A H 0.199175 0.768756 0.382934 0.158 Uiso 1 1 calc GR . . . .
H30B H 0.178472 0.703029 0.436346 0.158 Uiso 1 1 calc GR . . . .
H30C H 0.271074 0.734659 0.461104 0.158 Uiso 1 1 calc GR . . . .
C31 C 0.3392(3) 0.8701(5) 0.5365(3) 0.0571(17) Uani 1 1 d . . . . .
H31A H 0.353020 0.828277 0.505136 0.069 Uiso 1 1 calc R . . . .
H31B H 0.371474 0.918940 0.536455 0.069 Uiso 1 1 calc R . . . .
C32 C 0.3660(5) 0.8407(8) 0.6197(4) 0.117(4) Uani 1 1 d . . . . .
H32A H 0.338406 0.789501 0.620225 0.176 Uiso 1 1 calc GR . . . .
H32B H 0.351354 0.880733 0.651240 0.176 Uiso 1 1 calc GR . . . .
H32C H 0.425907 0.832568 0.642117 0.176 Uiso 1 1 calc GR . . . .

loop_
_atom_site_aniso_label
_atom_site_aniso_U_11
_atom_site_aniso_U_22
_atom_site_aniso_U_33
_atom_site_aniso_U_23
_atom_site_aniso_U_13
_atom_site_aniso_U_12
Cu1 0.0164(2) 0.0290(3) 0.0170(2) -0.00150(18) 0.00575(18) 0.00085(19)
Cu2 0.0162(2) 0.0318(3) 0.0168(2) 0.00096(19) 0.00624(18) -0.00088(19)
Cu3 0.0219(3) 0.0355(3) 0.0179(2) -0.0006(2) 0.0043(2) -0.0024(2)
Cu4 0.0211(3) 0.0330(3) 0.0174(2) 0.0002(2) 0.00489(19) -0.0001(2)
Cl5 0.0281(5) 0.0213(5) 0.0195(4) 0.0004(3) 0.0049(4) -0.0006(4)
Cl1 0.0454(8) 0.0663(9) 0.0459(7) 0.0090(6) 0.0113(6) 0.0378(7)
Cl2 0.0442(7) 0.0675(9) 0.0376(7) 0.0008(6) 0.0053(6) -0.0367(7)
Cl3 0.0692(10) 0.0900(12) 0.0507(8) 0.0017(8) 0.0319(8) -0.0385(9)
Cl4 0.0750(11) 0.0754(11) 0.0621(9) -0.0085(8) 0.0383(9) 0.0325(9)
F1 0.042(6) 0.103(16) 0.038(6) 0.003(7) 0.027(5) -0.010(7)
F1A 0.093(7) 0.095(7) 0.020(2) 0.008(3) 0.013(3) 0.068(6)
F2 0.16(2) 0.098(13) 0.020(5) -0.017(6) 0.028(9) -0.097(15)
F2A 0.021(3) 0.177(11) 0.022(2) 0.004(4) -0.0044(19) -0.014(4)
F3 0.073(9) 0.078(8) 0.055(6) 0.019(5) 0.022(5) 0.032(6)
F3A 0.121(9) 0.070(4) 0.032(3) 0.012(3) 0.021(4) -0.022(5)
F4 0.063(2) 0.0492(18) 0.0346(15) 0.0033(13) 0.0297(15) 0.0140(15)
F5 0.0279(15) 0.115(3) 0.0510(19) -0.019(2) 0.0213(14) 0.0149(18)
F6 0.065(2) 0.0408(17) 0.0483(18) -0.0153(14) 0.0297(16) -0.0107(15)
F7 0.0442(17) 0.064(2) 0.0245(13) -0.0011(13) 0.0150(12) -0.0179(15)
F8 0.0302(16) 0.149(4) 0.0373(17) 0.011(2) 0.0177(14) -0.024(2)
F9 0.080(2) 0.0502(19) 0.0384(17) 0.0186(15) 0.0098(17) -0.0201(18)
F10 0.150(4) 0.062(2) 0.0235(16) 0.0040(15) 0.020(2) 0.036(3)
F11 0.084(3) 0.063(2) 0.0325(16) -0.0157(15) 0.0090(17) -0.039(2)
F12 0.046(2) 0.182(5) 0.044(2) -0.050(3) 0.0260(17) -0.028(3)
F13 0.045(2) 0.118(4) 0.067(3) 0.024(3) -0.0159(19) -0.038(2)
F14 0.069(3) 0.136(5) 0.127(4) -0.100(4) -0.011(3) -0.004(3)
F15 0.040(2) 0.175(5) 0.062(2) 0.000(3) 0.0203(19) -0.040(3)
F16 0.080(3) 0.071(2) 0.0423(18) 0.0222(17) 0.0217(18) -0.014(2)
F17 0.149(4) 0.044(2) 0.0316(18) 0.0006(15) -0.018(2) -0.002(2)
F18 0.052(2) 0.121(4) 0.0384(18) 0.008(2) 0.0104(16) 0.014(2)
F19 0.091(3) 0.0468(19) 0.0307(16) -0.0018(14) -0.0035(17) 0.0028(18)
F20 0.072(3) 0.122(4) 0.0409(19) -0.025(2) 0.0179(18) -0.051(3)
F21 0.099(3) 0.065(2) 0.0395(18) -0.0220(17) 0.0260(19) 0.012(2)
F22 0.043(2) 0.143(4) 0.052(2) 0.006(2) 0.0184(17) 0.049(2)
F23 0.068(3) 0.098(3) 0.047(2) 0.035(2) -0.0014(18) 0.000(2)
F24 0.0290(16) 0.071(2) 0.078(3) -0.016(2) -0.0013(16) 0.0075(16)
O1 0.073(3) 0.063(3) 0.038(2) -0.0179(19) 0.033(2) -0.008(2)
O2 0.058(3) 0.081(3) 0.034(2) 0.022(2) 0.0250(19) 0.006(2)
O3 0.053(3) 0.075(3) 0.037(2) 0.007(2) -0.0093(19) 0.006(2)
O4 0.042(2) 0.061(3) 0.037(2) -0.0085(18) -0.0085(17) -0.0033(19)
N1 0.0160(15) 0.0271(17) 0.0190(16) 0.0010(13) 0.0072(13) 0.0009(13)
N2 0.0164(16) 0.0290(18) 0.0199(16) -0.0009(13) 0.0081(13) 0.0004(13)
N3 0.0161(16) 0.0285(18) 0.0193(16) 0.0017(13) 0.0062(13) -0.0008(13)
N4 0.0164(15) 0.0256(17) 0.0188(15) -0.0016(13) 0.0081(13) -0.0001(13)
N5 0.0241(18) 0.0271(18) 0.0249(17) -0.0007(14) 0.0091(14) -0.0040(14)
N6 0.0260(18) 0.0298(19) 0.0204(17) 0.0010(14) 0.0072(14) -0.0025(15)
N7 0.0305(19) 0.0283(19) 0.0222(17) -0.0014(14) 0.0116(15) -0.0002(15)
N8 0.0283(19) 0.0314(19) 0.0211(17) 0.0037(14) 0.0094(15) 0.0041(15)
C1 0.0173(19) 0.029(2) 0.025(2) 0.0021(16) 0.0048(16) 0.0035(16)
C2 0.021(2) 0.032(2) 0.030(2) 0.0024(18) 0.0083(17) 0.0099(17)
C3 0.020(2) 0.030(2) 0.027(2) -0.0012(17) 0.0085(17) 0.0022(16)
C4 0.028(2) 0.042(3) 0.023(2) 0.0062(19) 0.0041(18) 0.011(2)
C5 0.024(2) 0.039(3) 0.035(2) -0.0047(19) 0.0146(19) 0.0034(18)
C6 0.0180(19) 0.035(2) 0.026(2) 0.0057(17) 0.0076(16) -0.0021(17)
C7 0.019(2) 0.032(2) 0.029(2) 0.0033(17) 0.0066(17) -0.0060(17)
C8 0.0191(19) 0.024(2) 0.024(2) -0.0017(16) 0.0043(16) -0.0009(15)
C9 0.022(2) 0.060(3) 0.027(2) 0.008(2) 0.0036(18) -0.015(2)
C10 0.026(2) 0.033(2) 0.026(2) -0.0065(18) 0.0089(18) -0.0055(18)
C11 0.033(2) 0.033(2) 0.030(2) -0.0093(18) 0.0133(19) -0.0128(19)
C12 0.041(3) 0.039(3) 0.036(2) -0.006(2) 0.024(2) -0.015(2)
C13 0.036(2) 0.032(2) 0.027(2) -0.0015(18) 0.0154(19) -0.0047(19)
C14 0.036(3) 0.054(3) 0.041(3) -0.012(2) 0.016(2) -0.021(2)
C15 0.053(3) 0.045(3) 0.028(2) 0.007(2) 0.016(2) -0.006(2)
C16 0.043(3) 0.027(2) 0.026(2) -0.0007(17) 0.017(2) 0.0027(19)
C17 0.051(3) 0.031(2) 0.035(2) 0.0041(19) 0.025(2) 0.010(2)
C18 0.034(2) 0.032(2) 0.031(2) 0.0073(18) 0.018(2) 0.0101(19)
C19 0.059(3) 0.037(3) 0.031(2) -0.010(2) 0.021(2) -0.006(2)
C20 0.034(3) 0.055(3) 0.037(3) 0.012(2) 0.014(2) 0.019(2)
C21 0.027(2) 0.038(2) 0.025(2) 0.0005(19) 0.0095(18) -0.0035(19)
C22 0.028(2) 0.044(3) 0.022(2) 0.0001(19) 0.0077(18) 0.0013(19)
C23 0.032(3) 0.048(3) 0.029(2) 0.002(2) 0.004(2) -0.004(2)
C24 0.028(2) 0.041(3) 0.027(2) 0.003(2) 0.0030(19) 0.005(2)
N9 0.0225(18) 0.0277(19) 0.038(2) 0.0071(15) 0.0156(16) 0.0022(14)
C25 0.064(4) 0.048(3) 0.038(3) 0.015(2) 0.023(3) 0.013(3)
C26 0.080(5) 0.141(8) 0.055(4) 0.023(5) 0.018(4) 0.060(6)
C27 0.049(3) 0.049(3) 0.054(3) -0.006(3) 0.031(3) 0.000(3)
C28 0.115(7) 0.073(5) 0.113(7) -0.046(5) 0.070(6) -0.031(5)
C29 0.058(4) 0.044(3) 0.113(6) -0.014(3) 0.057(4) -0.019(3)
C30 0.115(7) 0.051(4) 0.189(11) -0.044(6) 0.101(8) -0.036(5)
C31 0.029(3) 0.107(5) 0.037(3) 0.015(3) 0.015(2) 0.020(3)
C32 0.066(5) 0.238(13) 0.059(5) 0.069(6) 0.037(4) 0.077(7)

loop_
_atom_type_symbol
_atom_type_description
_atom_type_scat_dispersion_real
_atom_type_scat_dispersion_imag
_atom_type_scat_source
C C 0.0033 0.0016 'International Tables Vol C Tables 4.2.6.8 and 6.1.1.4'
H H 0.0000 0.0000 'International Tables Vol C Tables 4.2.6.8 and 6.1.1.4'
Cl Cl 0.1484 0.1585 'International Tables Vol C Tables 4.2.6.8 and 6.1.1.4'
Cu Cu 0.3201 1.2651 'International Tables Vol C Tables 4.2.6.8 and 6.1.1.4'
F F 0.0171 0.0103 'International Tables Vol C Tables 4.2.6.8 and 6.1.1.4'
N N 0.0061 0.0033 'International Tables Vol C Tables 4.2.6.8 and 6.1.1.4'
O O 0.0106 0.0060 'International Tables Vol C Tables 4.2.6.8 and 6.1.1.4'

loop_
_geom_angle_atom_site_label_1
_geom_angle_atom_site_label_2
_geom_angle_atom_site_label_3
_geom_angle
N1 Cu1 Cl5 93.40(10)
N1 Cu1 N3 97.43(13)
N3 Cu1 Cl5 95.71(10)
C21 Cu1 Cl5 101.77(15)
C21 Cu1 N1 131.58(17)
C21 Cu1 N3 125.81(17)
N2 Cu2 Cl5 95.11(10)
N4 Cu2 Cl5 94.55(10)
N4 Cu2 N2 96.40(13)
C22 Cu2 Cl5 101.81(16)
C22 Cu2 N2 125.18(17)
C22 Cu2 N4 132.89(17)
N5 Cu3 Cl5 92.43(10)
N5 Cu3 N7 100.33(14)
N7 Cu3 Cl5 91.55(11)
C23 Cu3 Cl5 108.18(17)
C23 Cu3 N5 128.27(19)
C23 Cu3 N7 125.0(2)
N6 Cu4 Cl5 92.35(10)
N8 Cu4 Cl5 92.10(10)
N8 Cu4 N6 100.61(15)
C24 Cu4 Cl5 109.90(16)
C24 Cu4 N6 123.80(19)
C24 Cu4 N8 127.97(19)
Cu1 Cl5 Cu3 109.77(4)
Cu2 Cl5 Cu1 80.18(3)
Cu2 Cl5 Cu3 149.84(5)
Cu2 Cl5 Cu4 106.77(4)
Cu4 Cl5 Cu1 146.10(5)
Cu4 Cl5 Cu3 81.16(3)
N2 N1 Cu1 116.1(2)
C1 N1 Cu1 135.4(3)
C1 N1 N2 107.9(3)
N1 N2 Cu2 116.8(2)
C3 N2 Cu2 135.1(3)
C3 N2 N1 108.2(3)
N4 N3 Cu1 116.7(2)
N4 N3 C6 107.9(3)
C6 N3 Cu1 135.4(3)
N3 N4 Cu2 116.8(2)
N3 N4 C8 108.6(3)
C8 N4 Cu2 133.7(3)
N6 N5 Cu3 116.8(3)
C11 N5 Cu3 135.6(3)
C11 N5 N6 107.6(3)
N5 N6 Cu4 118.1(3)
C13 N6 Cu4 133.2(3)
C13 N6 N5 108.8(4)
N8 N7 Cu3 118.0(3)
C16 N7 Cu3 133.6(3)
C16 N7 N8 108.3(4)
N7 N8 Cu4 116.9(3)
N7 N8 C18 108.0(4)
C18 N8 Cu4 135.1(3)
N1 C1 C2 109.7(4)
N1 C1 C4 121.5(4)
C2 C1 C4 128.8(4)
C1 C2 Cl1 128.4(3)
C1 C2 C3 104.5(4)
C3 C2 Cl1 127.2(3)
N2 C3 C2 109.7(4)
N2 C3 C5 121.2(4)
C2 C3 C5 128.9(4)
F1 C4 F2 107.3(12)
F1 C4 F3 104.4(11)
F1 C4 C1 112.0(6)
F1A C4 F3A 102.0(6)
F1A C4 C1 115.3(4)
F2 C4 C1 108.5(6)
F2A C4 F1A 110.1(6)
F2A C4 F3A 102.5(6)
F2A C4 C1 113.7(4)
F3 C4 F2 113.4(13)
F3 C4 C1 111.2(7)
F3A C4 C1 112.0(4)
F4 C5 F6 106.0(4)
F4 C5 C3 113.4(4)
F5 C5 F4 106.8(4)
F5 C5 F6 106.1(4)
F5 C5 C3 112.0(4)
F6 C5 C3 112.0(4)
N3 C6 C7 109.4(4)
N3 C6 C9 122.6(4)
C7 C6 C9 127.9(4)
C6 C7 Cl2 126.8(3)
C8 C7 Cl2 128.4(3)
C8 C7 C6 104.8(4)
N4 C8 C7 109.3(4)
N4 C8 C10 120.3(4)
C7 C8 C10 130.3(4)
F7 C9 F9 106.5(4)
F7 C9 C6 112.8(4)
F8 C9 F7 106.7(5)
F8 C9 F9 106.9(4)
F8 C9 C6 111.7(4)
F9 C9 C6 112.0(5)
F10 C10 F11 107.8(4)
F10 C10 F12 106.0(5)
F10 C10 C8 112.3(4)
F11 C10 F12 106.3(4)
F11 C10 C8 111.8(4)
F12 C10 C8 112.2(4)
N5 C11 C12 109.7(4)
N5 C11 C14 120.8(4)
C12 C11 C14 129.4(4)
C11 C12 Cl3 127.6(4)
C13 C12 Cl3 127.7(4)
C13 C12 C11 104.7(4)
N6 C13 C12 109.2(4)
N6 C13 C15 120.1(4)
C12 C13 C15 130.6(4)
F13 C14 C11 113.1(4)
F14 C14 F13 104.7(5)
F14 C14 C11 112.1(5)
F15 C14 F13 105.6(5)
F15 C14 F14 107.8(5)
F15 C14 C11 113.0(5)
F16 C15 F18 103.4(5)
F16 C15 C13 112.7(4)
F17 C15 F16 108.7(5)
F17 C15 F18 105.7(5)
F17 C15 C13 113.9(5)
F18 C15 C13 111.7(4)
N7 C16 C17 109.7(4)
N7 C16 C19 119.6(4)
C17 C16 C19 130.7(4)
C16 C17 Cl4 127.6(4)
C16 C17 C18 104.5(4)
C18 C17 Cl4 127.9(4)
N8 C18 C17 109.5(4)
N8 C18 C20 119.8(4)
C17 C18 C20 130.6(4)
F19 C19 F20 107.3(5)
F19 C19 F21 105.7(4)
F19 C19 C16 113.0(4)
F20 C19 F21 106.4(4)
F20 C19 C16 112.2(4)
F21 C19 C16 111.8(5)
F22 C20 F23 107.4(5)
F22 C20 C18 112.2(4)
F23 C20 C18 112.1(5)
F24 C20 F22 106.3(5)
F24 C20 F23 105.1(5)
F24 C20 C18 113.3(4)
O1 C21 Cu1 174.5(5)
O2 C22 Cu2 174.3(5)
O3 C23 Cu3 176.6(5)
O4 C24 Cu4 177.6(5)
C27 N9 C25 111.1(4)
C29 N9 C25 111.4(5)
C29 N9 C27 105.9(4)
C29 N9 C31 111.8(5)
C31 N9 C25 105.5(4)
C31 N9 C27 111.2(4)
N9 C25 H25A 109.1
N9 C25 H25B 109.1
N9 C25 C26 112.3(5)
H25A C25 H25B 107.9
C26 C25 H25A 109.1
C26 C25 H25B 109.1
C25 C26 H26A 109.5
C25 C26 H26B 109.5
C25 C26 H26C 109.5
H26A C26 H26B 109.5
H26A C26 H26C 109.5
H26B C26 H26C 109.5
N9 C27 H27A 108.5
N9 C27 H27B 108.5
H27A C27 H27B 107.5
C28 C27 N9 115.3(5)
C28 C27 H27A 108.5
C28 C27 H27B 108.5
C27 C28 H28A 109.5
C27 C28 H28B 109.5
C27 C28 H28C 109.5
H28A C28 H28B 109.5
H28A C28 H28C 109.5
H28B C28 H28C 109.5
N9 C29 H29A 108.7
N9 C29 H29B 108.7
N9 C29 C30 114.3(5)
H29A C29 H29B 107.6
C30 C29 H29A 108.7
C30 C29 H29B 108.7
C29 C30 H30A 109.5
C29 C30 H30B 109.5
C29 C30 H30C 109.5
H30A C30 H30B 109.5
H30A C30 H30C 109.5
H30B C30 H30C 109.5
N9 C31 H31A 108.4
N9 C31 H31B 108.4
H31A C31 H31B 107.5
C32 C31 N9 115.6(5)
C32 C31 H31A 108.4
C32 C31 H31B 108.4
C31 C32 H32A 109.5
C31 C32 H32B 109.5
C31 C32 H32C 109.5
H32A C32 H32B 109.5
H32A C32 H32C 109.5
H32B C32 H32C 109.5

loop_
_geom_bond_atom_site_label_1
_geom_bond_atom_site_label_2
_geom_bond_distance
Cu1 Cl5 2.4633(11)
Cu1 N1 2.017(3)
Cu1 N3 2.029(3)
Cu1 C21 1.818(5)
Cu2 Cl5 2.4578(11)
Cu2 N2 2.030(3)
Cu2 N4 2.019(3)
Cu2 C22 1.808(5)
Cu3 Cl5 2.4785(11)
Cu3 N5 2.015(4)
Cu3 N7 2.029(4)
Cu3 C23 1.820(5)
Cu4 Cl5 2.4598(11)
Cu4 N6 2.030(4)
Cu4 N8 2.011(4)
Cu4 C24 1.826(5)
Cl1 C2 1.703(4)
Cl2 C7 1.709(4)
Cl3 C12 1.713(5)
Cl4 C17 1.706(5)
F1 C4 1.240(11)
F1A C4 1.306(7)
F2 C4 1.305(12)
F2A C4 1.299(7)
F3 C4 1.244(13)
F3A C4 1.358(8)
F4 C5 1.330(6)
F5 C5 1.326(5)
F6 C5 1.335(6)
F7 C9 1.331(6)
F8 C9 1.329(5)
F9 C9 1.335(6)
F10 C10 1.294(6)
F11 C10 1.307(5)
F12 C10 1.313(5)
F13 C14 1.310(7)
F14 C14 1.302(7)
F15 C14 1.294(6)
F16 C15 1.323(6)
F17 C15 1.278(6)
F18 C15 1.355(7)
F19 C19 1.312(6)
F20 C19 1.321(7)
F21 C19 1.338(6)
F22 C20 1.317(6)
F23 C20 1.329(6)
F24 C20 1.315(7)
O1 C21 1.118(6)
O2 C22 1.120(6)
O3 C23 1.112(6)
O4 C24 1.112(6)
N1 N2 1.355(4)
N1 C1 1.348(5)
N2 C3 1.340(5)
N3 N4 1.343(4)
N3 C6 1.347(5)
N4 C8 1.344(5)
N5 N6 1.349(5)
N5 C11 1.343(6)
N6 C13 1.344(5)
N7 N8 1.349(5)
N7 C16 1.345(5)
N8 C18 1.350(6)
C1 C2 1.380(6)
C1 C4 1.483(6)
C2 C3 1.389(6)
C3 C5 1.485(6)
C6 C7 1.382(6)
C6 C9 1.488(6)
C7 C8 1.376(6)
C8 C10 1.494(6)
C11 C12 1.386(7)
C11 C14 1.489(7)
C12 C13 1.378(7)
C13 C15 1.479(7)
C16 C17 1.384(7)
C16 C19 1.482(7)
C17 C18 1.385(7)
C18 C20 1.479(7)
N9 C25 1.520(6)
N9 C27 1.509(6)
N9 C29 1.488(6)
N9 C31 1.504(6)
C25 H25A 0.9900
C25 H25B 0.9900
C25 C26 1.550(9)
C26 H26A 0.9800
C26 H26B 0.9800
C26 H26C 0.9800
C27 H27A 0.9900
C27 H27B 0.9900
C27 C28 1.508(9)
C28 H28A 0.9800
C28 H28B 0.9800
C28 H28C 0.9800
C29 H29A 0.9900
C29 H29B 0.9900
C29 C30 1.525(10)
C30 H30A 0.9800
C30 H30B 0.9800
C30 H30C 0.9800
C31 H31A 0.9900
C31 H31B 0.9900
C31 C32 1.492(8)
C32 H32A 0.9800
C32 H32B 0.9800
C32 H32C 0.9800

loop_
_geom_torsion_atom_site_label_1
_geom_torsion_atom_site_label_2
_geom_torsion_atom_site_label_3
_geom_torsion_atom_site_label_4
_geom_torsion
Cu1 N1 N2 Cu2 -8.5(4)
Cu1 N1 N2 C3 172.2(3)
Cu1 N1 C1 C2 -169.8(3)
Cu1 N1 C1 C4 8.7(7)
Cu1 N3 N4 Cu2 -6.1(4)
Cu1 N3 N4 C8 -176.6(3)
Cu1 N3 C6 C7 175.6(3)
Cu1 N3 C6 C9 -2.1(7)
Cu2 N2 C3 C2 -179.1(3)
Cu2 N2 C3 C5 5.0(7)
Cu2 N4 C8 C7 -168.4(3)
Cu2 N4 C8 C10 14.3(6)
Cu3 N5 N6 Cu4 1.5(4)
Cu3 N5 N6 C13 -178.6(3)
Cu3 N5 C11 C12 178.0(3)
Cu3 N5 C11 C14 -0.4(7)
Cu3 N7 N8 Cu4 2.3(4)
Cu3 N7 N8 C18 -177.6(3)
Cu3 N7 C16 C17 177.1(3)
Cu3 N7 C16 C19 -2.0(7)
Cu4 N6 C13 C12 -179.9(3)
Cu4 N6 C13 C15 -0.4(7)
Cu4 N8 C18 C17 -180.0(3)
Cu4 N8 C18 C20 1.7(7)
Cl1 C2 C3 N2 -177.8(3)
Cl1 C2 C3 C5 -2.2(7)
Cl2 C7 C8 N4 178.3(3)
Cl2 C7 C8 C10 -4.8(7)
Cl3 C12 C13 N6 178.3(4)
Cl3 C12 C13 C15 -1.1(9)
Cl4 C17 C18 N8 179.7(4)
Cl4 C17 C18 C20 -2.3(8)
N1 N2 C3 C2 0.0(5)
N1 N2 C3 C5 -175.9(4)
N1 C1 C2 Cl1 177.4(3)
N1 C1 C2 C3 -0.8(5)
N1 C1 C4 F1 -42.6(12)
N1 C1 C4 F1A 9.2(9)
N1 C1 C4 F2 75.7(15)
N1 C1 C4 F2A 137.7(7)
N1 C1 C4 F3 -159.0(11)
N1 C1 C4 F3A -106.7(7)
N2 N1 C1 C2 0.9(5)
N2 N1 C1 C4 179.4(4)
N2 C3 C5 F4 -28.3(6)
N2 C3 C5 F5 -149.4(4)
N2 C3 C5 F6 91.6(5)
N3 N4 C8 C7 -0.1(5)
N3 N4 C8 C10 -177.4(4)
N3 C6 C7 Cl2 -178.0(3)
N3 C6 C7 C8 0.6(5)
N3 C6 C9 F7 -18.2(7)
N3 C6 C9 F8 -138.3(5)
N3 C6 C9 F9 101.9(5)
N4 N3 C6 C7 -0.6(5)
N4 N3 C6 C9 -178.4(4)
N4 C8 C10 F10 76.7(5)
N4 C8 C10 F11 -161.9(4)
N4 C8 C10 F12 -42.6(6)
N5 N6 C13 C12 0.2(5)
N5 N6 C13 C15 179.7(4)
N5 C11 C12 Cl3 -178.3(4)
N5 C11 C12 C13 0.3(6)
N5 C11 C14 F13 -38.2(7)
N5 C11 C14 F14 79.9(7)
N5 C11 C14 F15 -158.1(5)
N6 N5 C11 C12 -0.2(5)
N6 N5 C11 C14 -178.7(4)
N6 C13 C15 F16 -167.8(4)
N6 C13 C15 F17 67.8(7)
N6 C13 C15 F18 -51.9(6)
N7 N8 C18 C17 0.0(5)
N7 N8 C18 C20 -178.4(4)
N7 C16 C17 Cl4 -179.6(4)
N7 C16 C17 C18 0.0(5)
N7 C16 C19 F19 69.0(6)
N7 C16 C19 F20 -52.4(6)
N7 C16 C19 F21 -171.9(4)
N8 N7 C16 C17 0.0(5)
N8 N7 C16 C19 -179.1(4)
N8 C18 C20 F22 -166.0(5)
N8 C18 C20 F23 73.1(6)
N8 C18 C20 F24 -45.6(7)
C1 N1 N2 Cu2 178.7(3)
C1 N1 N2 C3 -0.6(4)
C1 C2 C3 N2 0.5(5)
C1 C2 C3 C5 176.1(4)
C2 C1 C4 F1 135.6(11)
C2 C1 C4 F1A -172.5(7)
C2 C1 C4 F2 -106.1(15)
C2 C1 C4 F2A -44.1(9)
C2 C1 C4 F3 19.3(13)
C2 C1 C4 F3A 71.5(8)
C2 C3 C5 F4 156.5(5)
C2 C3 C5 F5 35.5(7)
C2 C3 C5 F6 -83.6(6)
C4 C1 C2 Cl1 -1.0(8)
C4 C1 C2 C3 -179.3(5)
C6 N3 N4 Cu2 171.0(3)
C6 N3 N4 C8 0.5(4)
C6 C7 C8 N4 -0.3(5)
C6 C7 C8 C10 176.6(4)
C7 C6 C9 F7 164.5(4)
C7 C6 C9 F8 44.4(7)
C7 C6 C9 F9 -75.4(6)
C7 C8 C10 F10 -99.9(6)
C7 C8 C10 F11 21.5(7)
C7 C8 C10 F12 140.8(5)
C9 C6 C7 Cl2 -0.4(7)
C9 C6 C7 C8 178.1(5)
C11 N5 N6 Cu4 -179.9(3)
C11 N5 N6 C13 0.0(5)
C11 C12 C13 N6 -0.3(6)
C11 C12 C13 C15 -179.7(5)
C12 C11 C14 F13 143.7(6)
C12 C11 C14 F14 -98.2(7)
C12 C11 C14 F15 23.8(9)
C12 C13 C15 F16 11.6(8)
C12 C13 C15 F17 -112.8(6)
C12 C13 C15 F18 127.5(6)
C14 C11 C12 Cl3 0.0(9)
C14 C11 C12 C13 178.6(5)
C16 N7 N8 Cu4 180.0(3)
C16 N7 N8 C18 0.1(5)
C16 C17 C18 N8 0.0(5)
C16 C17 C18 C20 178.1(5)
C17 C16 C19 F19 -109.9(6)
C17 C16 C19 F20 128.7(6)
C17 C16 C19 F21 9.2(8)
C17 C18 C20 F22 16.1(8)
C17 C18 C20 F23 -104.8(6)
C17 C18 C20 F24 136.5(6)
C19 C16 C17 Cl4 -0.7(8)
C19 C16 C17 C18 179.0(5)
C25 N9 C27 C28 -59.9(7)
C25 N9 C29 C30 58.2(8)
C25 N9 C31 C32 174.6(8)
C27 N9 C25 C26 -65.6(7)
C27 N9 C29 C30 179.1(7)
C27 N9 C31 C32 54.0(9)
C29 N9 C25 C26 52.3(7)
C29 N9 C27 C28 179.1(7)
C29 N9 C31 C32 -64.2(9)
C31 N9 C25 C26 173.8(6)
C31 N9 C27 C28 57.4(7)
C31 N9 C29 C30 -59.6(9)
